data_4132863
loop_
_publ_author_name
'Guillerm, Vincent'
'Grancha, Thais'
'Imaz, Inhar'
'Juanhuix, Judith'
'Maspoch, Daniel'

_publ_section_title
;
 Zigzag Ligands for Transversal Design in Reticular Chemistry: Unveiling
 New Structural Opportunities for Metal-Organic Frameworks.
;
_journal_issue 32
_journal_name_full 'Journal of the American Chemical Society'
_journal_page_first 10153
_journal_page_last 10157
_journal_paper_doi 10.1021/jacs.8b07050
_journal_volume 140
_journal_year 2018
_chemical_formula_moiety 'C24 H8 O16 Zr3'
_chemical_formula_sum 'C24 H8 O16 Zr3'
_chemical_formula_weight 825.96
_space_group_crystal_system tetragonal
_space_group_IT_number 139
_space_group_name_Hall '-I 4 2'
_space_group_name_H-M_alt 'I 4/m m m'
_atom_sites_solution_hydrogens geom
_audit_creation_method SHELXL-2018/1
_cell_angle_alpha 90.000(5)
_cell_angle_beta 90.000(5)
_cell_angle_gamma 90.000(5)
_cell_formula_units_Z 4
_cell_length_a 17.540(5)
_cell_length_b 17.540(5)
_cell_length_c 22.850(5)
_cell_measurement_reflns_used 1342
_cell_measurement_temperature 100(2)
_cell_measurement_theta_max 40
_cell_measurement_theta_min 1
_cell_volume 7030(3)
_computing_structure_refinement 'SHELXL-2018/1 (Sheldrick, 2018)'
_diffrn_ambient_temperature 100(2)
_diffrn_measured_fraction_theta_full 0.940
_diffrn_measured_fraction_theta_max 0.833
_diffrn_measurement_device_type 'PILATUS DECTRIS'
_diffrn_radiation_type synchrotron
_diffrn_radiation_wavelength 0.71656
_diffrn_reflns_av_R_equivalents 0.0774
_diffrn_reflns_av_unetI/netI 0.0643
_diffrn_reflns_Laue_measured_fraction_full 0.940
_diffrn_reflns_Laue_measured_fraction_max 0.833
_diffrn_reflns_limit_h_max 8
_diffrn_reflns_limit_h_min -21
_diffrn_reflns_limit_k_max 21
_diffrn_reflns_limit_k_min -21
_diffrn_reflns_limit_l_max 24
_diffrn_reflns_limit_l_min -25
_diffrn_reflns_number 8977
_diffrn_reflns_point_group_measured_fraction_full 0.940
_diffrn_reflns_point_group_measured_fraction_max 0.833
_diffrn_reflns_theta_full 25.242
_diffrn_reflns_theta_max 28.449
_diffrn_reflns_theta_min 1.464
_diffrn_source synchrotron
_exptl_absorpt_coefficient_mu 0.471
_exptl_absorpt_correction_type none
_exptl_crystal_colour white
_exptl_crystal_density_diffrn 0.780
_exptl_crystal_description prisme
_exptl_crystal_F_000 4140
_exptl_crystal_size_max 0.1
_exptl_crystal_size_mid 0.06
_exptl_crystal_size_min 0.06
_refine_diff_density_max 1.036
_refine_diff_density_min -2.443
_refine_diff_density_rms 0.138
_refine_ls_extinction_method none
_refine_ls_goodness_of_fit_ref 1.141
_refine_ls_hydrogen_treatment constr
_refine_ls_matrix_type full
_refine_ls_number_parameters 68
_refine_ls_number_reflns 2109
_refine_ls_number_restraints 0
_refine_ls_restrained_S_all 1.141
_refine_ls_R_factor_all 0.0985
_refine_ls_R_factor_gt 0.0791
_refine_ls_shift/su_max 0.000
_refine_ls_shift/su_mean 0.000
_refine_ls_structure_factor_coef Fsqd
_refine_ls_weighting_details 'w=1/[\s^2^(Fo^2^)+(0.1592P)^2^] where P=(Fo^2^+2Fc^2^)/3'
_refine_ls_weighting_scheme calc
_refine_ls_wR_factor_gt 0.2255
_refine_ls_wR_factor_ref 0.2555
_reflns_Friedel_coverage 0.000
_reflns_number_gt 1479
_reflns_number_total 2109
_reflns_threshold_expression 'I > 2\s(I)'
_cod_data_source_file ja8b07050_si_003.cif
_cod_data_source_block shelx
_cod_original_cell_volume 7030(4)
_cod_database_code 4132863
_shelx_shelxl_version_number 2018/1
_shelx_space_group_comment
;
The symmetry employed for this shelxl refinement is uniquely defined
by the following loop, which should always be used as a source of
symmetry information in preference to the above space-group names.
They are only intended as comments.
;

loop_
_space_group_symop_operation_xyz
'x, y, z'
'-x, -y, z'
'x, -y, -z'
'-x, y, -z'
'-y, -x, -z'
'y, x, -z'
'y, -x, z'
'-y, x, z'
'x+1/2, y+1/2, z+1/2'
'-x+1/2, -y+1/2, z+1/2'
'x+1/2, -y+1/2, -z+1/2'
'-x+1/2, y+1/2, -z+1/2'
'-y+1/2, -x+1/2, -z+1/2'
'y+1/2, x+1/2, -z+1/2'
'y+1/2, -x+1/2, z+1/2'
'-y+1/2, x+1/2, z+1/2'
'-x, -y, -z'
'x, y, -z'
'-x, y, z'
'x, -y, z'
'y, x, z'
'-y, -x, z'
'-y, x, -z'
'y, -x, -z'
'-x+1/2, -y+1/2, -z+1/2'
'x+1/2, y+1/2, -z+1/2'
'-x+1/2, y+1/2, z+1/2'
'x+1/2, -y+1/2, z+1/2'
'y+1/2, x+1/2, z+1/2'
'-y+1/2, -x+1/2, z+1/2'
'-y+1/2, x+1/2, -z+1/2'
'y+1/2, -x+1/2, -z+1/2'

loop_
_atom_site_label
_atom_site_type_symbol
_atom_site_fract_x
_atom_site_fract_y
_atom_site_fract_z
_atom_site_U_iso_or_equiv
_atom_site_adp_type
_atom_site_occupancy
_atom_site_site_symmetry_order
_atom_site_calc_flag
_atom_site_refinement_flags_posn
_atom_site_refinement_flags_adp
_atom_site_refinement_flags_occupancy
Zr01 Zr 0.500000 0.500000 0.60771(5) 0.0348(4) Uani 1 8 d S T P
Zr02 Zr 0.39909(4) 0.39909(4) 0.500000 0.0421(4) Uani 1 4 d S T P
O003 O 0.5762(2) 0.5762(2) 0.6563(2) 0.0512(12) Uani 1 2 d S T P
O004 O 0.3587(2) 0.3587(2) 0.4119(2) 0.0723(18) Uani 1 2 d S T P
O005 O 0.4054(5) 0.2732(4) 0.500000 0.084(2) Uani 1 2 d S T P
O9 O 0.500000 0.3978(5) 0.5526(3) 0.091(3) Uani 1 2 d S T P
C007 C 0.6663(4) 0.6663(4) 0.6872(4) 0.081(3) Uani 1 2 d S T P
C009 C 0.7425(4) 0.7425(4) 0.7788(4) 0.096(4) Uani 1 2 d S T P
C010 C 0.6250(3) 0.6250(3) 0.6397(4) 0.060(2) Uani 1 2 d S T P
C011 C 0.6493(5) 0.6493(5) 0.7462(6) 0.192(11) Uani 1 2 d S T P
H011 H 0.612745 0.612745 0.755109 0.230 Uiso 1 2 calc R U P
C012 C 0.6855(5) 0.6855(5) 0.7888(5) 0.234(14) Uani 1 2 d S T P
H012 H 0.673201 0.673201 0.827287 0.281 Uiso 1 2 calc R U P
C013 C 0.7193(4) 0.7193(4) 0.6761(4) 0.104(4) Uani 1 2 d S T P

loop_
_atom_site_aniso_label
_atom_site_aniso_U_11
_atom_site_aniso_U_22
_atom_site_aniso_U_33
_atom_site_aniso_U_23
_atom_site_aniso_U_13
_atom_site_aniso_U_12
Zr01 0.0419(5) 0.0419(5) 0.0206(7) 0.000 0.000 0.000
Zr02 0.0507(5) 0.0507(5) 0.0249(6) 0.000 0.000 -0.0113(4)
O003 0.064(2) 0.064(2) 0.026(3) -0.0093(15) -0.0093(15) -0.009(3)
O004 0.095(3) 0.095(3) 0.026(3) -0.0014(17) -0.0014(17) -0.035(4)
O005 0.124(6) 0.063(4) 0.066(4) 0.000 0.000 -0.026(4)
O9 0.046(3) 0.174(8) 0.053(4) -0.046(4) 0.000 0.000
C007 0.101(5) 0.101(5) 0.039(6) -0.006(3) -0.006(3) -0.034(6)
C009 0.121(6) 0.121(6) 0.045(5) -0.009(3) -0.009(3) -0.065(7)
C010 0.064(3) 0.064(3) 0.054(6) -0.005(3) -0.005(3) -0.015(4)
C011 0.257(18) 0.257(18) 0.062(9) -0.005(5) -0.005(5) -0.19(2)
C012 0.33(2) 0.33(2) 0.032(7) -0.013(4) -0.013(4) -0.28(2)
C013 0.135(7) 0.135(7) 0.042(5) 0.001(3) 0.001(3) -0.076(9)

loop_
_atom_type_symbol
_atom_type_description
_atom_type_scat_dispersion_real
_atom_type_scat_dispersion_imag
_atom_type_scat_source
C C 0.0033 0.0016 'International Tables Vol C Tables 4.2.6.8 and 6.1.1.4'
H H 0.0000 0.0000 'International Tables Vol C Tables 4.2.6.8 and 6.1.1.4'
O O 0.0106 0.0060 'International Tables Vol C Tables 4.2.6.8 and 6.1.1.4'
Zr Zr -2.9673 0.5597 'International Tables Vol C Tables 4.2.6.8 and 6.1.1.4'

loop_
_geom_angle_atom_site_label_1
_geom_angle_atom_site_label_2
_geom_angle_atom_site_label_3
_geom_angle
_geom_angle_site_symmetry_1
_geom_angle_site_symmetry_3
O9 Zr01 O9 70.7(2) . 21
O9 Zr01 O9 70.7(2) . 22_665
O9 Zr01 O9 109.8(4) 21 22_665
O9 Zr01 O9 109.8(4) . 2_665
O9 Zr01 O9 70.7(2) 21 2_665
O9 Zr01 O9 70.7(2) 22_665 2_665
O9 Zr01 O003 142.18(5) . .
O9 Zr01 O003 142.18(5) 21 .
O9 Zr01 O003 78.0(2) 22_665 .
O9 Zr01 O003 78.0(2) 2_665 .
O9 Zr01 O003 78.0(2) . 2_665
O9 Zr01 O003 78.0(2) 21 2_665
O9 Zr01 O003 142.18(5) 22_665 2_665
O9 Zr01 O003 142.18(5) 2_665 2_665
O003 Zr01 O003 119.2(3) . 2_665
O9 Zr01 O003 78.0(2) . 20_565
O9 Zr01 O003 142.18(5) 21 20_565
O9 Zr01 O003 78.0(2) 22_665 20_565
O9 Zr01 O003 142.18(5) 2_665 20_565
O003 Zr01 O003 75.16(13) . 20_565
O003 Zr01 O003 75.16(13) 2_665 20_565
O9 Zr01 O003 142.18(5) . 19_655
O9 Zr01 O003 78.0(2) 21 19_655
O9 Zr01 O003 142.18(5) 22_665 19_655
O9 Zr01 O003 78.0(2) 2_665 19_655
O003 Zr01 O003 75.16(13) . 19_655
O003 Zr01 O003 75.16(13) 2_665 19_655
O003 Zr01 O003 119.2(3) 20_565 19_655
O9 Zr01 Zr02 90.55(18) . 3_566
O9 Zr01 Zr02 35.36(10) 21 3_566
O9 Zr01 Zr02 90.55(18) 22_665 3_566
O9 Zr01 Zr02 35.36(10) 2_665 3_566
O003 Zr01 Zr02 110.78(9) . 3_566
O003 Zr01 Zr02 110.79(9) 2_665 3_566
O003 Zr01 Zr02 165.89(14) 20_565 3_566
O003 Zr01 Zr02 74.93(14) 19_655 3_566
O9 Zr01 Zr02 35.36(10) . 19_655
O9 Zr01 Zr02 90.55(18) 21 19_655
O9 Zr01 Zr02 35.36(10) 22_665 19_655
O9 Zr01 Zr02 90.55(18) 2_665 19_655
O003 Zr01 Zr02 110.78(9) . 19_655
O003 Zr01 Zr02 110.79(9) 2_665 19_655
O003 Zr01 Zr02 74.93(14) 20_565 19_655
O003 Zr01 Zr02 165.89(14) 19_655 19_655
Zr02 Zr01 Zr02 90.96(4) 3_566 19_655
O9 Zr01 Zr02 90.55(19) . 17_666
O9 Zr01 Zr02 90.55(19) 21 17_666
O9 Zr01 Zr02 35.36(10) 22_665 17_666
O9 Zr01 Zr02 35.36(10) 2_665 17_666
O003 Zr01 Zr02 74.92(14) . 17_666
O003 Zr01 Zr02 165.89(14) 2_665 17_666
O003 Zr01 Zr02 110.79(9) 20_565 17_666
O003 Zr01 Zr02 110.79(9) 19_655 17_666
Zr02 Zr01 Zr02 60.56(2) 3_566 17_666
Zr02 Zr01 Zr02 60.56(2) 19_655 17_666
O9 Zr01 Zr02 35.36(10) . .
O9 Zr01 Zr02 35.36(10) 21 .
O9 Zr01 Zr02 90.55(19) 22_665 .
O9 Zr01 Zr02 90.55(19) 2_665 .
O003 Zr01 Zr02 165.89(14) . .
O003 Zr01 Zr02 74.92(14) 2_665 .
O003 Zr01 Zr02 110.79(9) 20_565 .
O003 Zr01 Zr02 110.79(9) 19_655 .
Zr02 Zr01 Zr02 60.56(2) 3_566 .
Zr02 Zr01 Zr02 60.56(2) 19_655 .
Zr02 Zr01 Zr02 90.97(4) 17_666 .
O9 Zr02 O9 72.6(4) . 21
O9 Zr02 O9 109.4(5) . 6_556
O9 Zr02 O9 68.4(3) 21 6_556
O9 Zr02 O9 68.4(3) . 18_556
O9 Zr02 O9 109.4(5) 21 18_556
O9 Zr02 O9 72.6(4) 6_556 18_556
O9 Zr02 O005 145.75(13) . 21
O9 Zr02 O005 87.0(3) 21 21
O9 Zr02 O005 87.0(3) 6_556 21
O9 Zr02 O005 145.75(13) 18_556 21
O9 Zr02 O005 87.0(3) . .
O9 Zr02 O005 145.75(13) 21 .
O9 Zr02 O005 145.75(13) 6_556 .
O9 Zr02 O005 87.0(3) 18_556 .
O005 Zr02 O005 95.7(4) 21 .
O9 Zr02 O004 139.49(15) . .
O9 Zr02 O004 139.49(15) 21 .
O9 Zr02 O004 75.8(2) 6_556 .
O9 Zr02 O004 75.8(2) 18_556 .
O005 Zr02 O004 72.62(12) 21 .
O005 Zr02 O004 72.62(12) . .
O9 Zr02 O004 75.8(2) . 18_556
O9 Zr02 O004 75.8(2) 21 18_556
O9 Zr02 O004 139.50(15) 6_556 18_556
O9 Zr02 O004 139.50(15) 18_556 18_556
O005 Zr02 O004 72.62(12) 21 18_556
O005 Zr02 O004 72.62(12) . 18_556
O004 Zr02 O004 127.1(3) . 18_556
O9 Zr02 Zr01 88.98(19) . 17_666
O9 Zr02 Zr01 88.98(19) 21 17_666
O9 Zr02 Zr01 36.3(2) 6_556 17_666
O9 Zr02 Zr01 36.3(2) 18_556 17_666
O005 Zr02 Zr01 118.57(12) 21 17_666
O005 Zr02 Zr01 118.57(12) . 17_666
O004 Zr02 Zr01 71.92(15) . 17_666
O004 Zr02 Zr01 160.96(15) 18_556 17_666
O9 Zr02 Zr01 36.3(2) . .
O9 Zr02 Zr01 36.3(2) 21 .
O9 Zr02 Zr01 88.98(19) 6_556 .
O9 Zr02 Zr01 88.98(19) 18_556 .
O005 Zr02 Zr01 118.57(12) 21 .
O005 Zr02 Zr01 118.57(12) . .
O004 Zr02 Zr01 160.95(15) . .
O004 Zr02 Zr01 71.92(15) 18_556 .
Zr01 Zr02 Zr01 89.03(4) 17_666 .
O9 Zr02 Zr02 90.6(2) . 3_566
O9 Zr02 Zr02 34.20(13) 21 3_566
O9 Zr02 Zr02 34.20(13) 6_556 3_566
O9 Zr02 Zr02 90.6(2) 18_556 3_566
O005 Zr02 Zr02 87.1(2) 21 3_566
O005 Zr02 Zr02 177.1(2) . 3_566
O004 Zr02 Zr02 108.35(10) . 3_566
O004 Zr02 Zr02 108.35(10) 18_556 3_566
Zr01 Zr02 Zr02 59.721(11) 17_666 3_566
Zr01 Zr02 Zr02 59.722(11) . 3_566
O9 Zr02 Zr02 34.20(13) . 19_655
O9 Zr02 Zr02 90.6(2) 21 19_655
O9 Zr02 Zr02 90.6(2) 6_556 19_655
O9 Zr02 Zr02 34.20(13) 18_556 19_655
O005 Zr02 Zr02 177.1(2) 21 19_655
O005 Zr02 Zr02 87.1(2) . 19_655
O004 Zr02 Zr02 108.35(10) . 19_655
O004 Zr02 Zr02 108.35(10) 18_556 19_655
Zr01 Zr02 Zr02 59.721(11) 17_666 19_655
Zr01 Zr02 Zr02 59.722(11) . 19_655
Zr02 Zr02 Zr02 90.0 3_566 19_655
C010 O003 Zr01 132.2(5) . .
C010 O004 Zr02 134.7(6) 17_666 .
Zr02 O9 Zr02 111.6(3) 19_655 .
Zr02 O9 Zr01 108.3(3) 19_655 .
Zr02 O9 Zr01 108.3(3) . .
C013 C007 C011 118.3(9) . .
C013 C007 C010 122.4(8) . .
C011 C007 C010 119.4(9) . .
C009 C009 C013 121.7(12) 25_666 25_666
C009 C009 C012 115.0(11) 25_666 .
C013 C009 C012 123.3(9) 25_666 .
O004 C010 O003 126.2(8) 17_666 .
O004 C010 C007 117.8(8) 17_666 .
O003 C010 C007 115.9(7) . .
C012 C011 C007 120.1(12) . .
C011 C012 C009 123.4(12) . .
C007 C013 C009 121.6(9) . 25_666

loop_
_geom_bond_atom_site_label_1
_geom_bond_atom_site_label_2
_geom_bond_distance
_geom_bond_site_symmetry_2
Zr01 O9 2.190(7) .
Zr01 O9 2.190(7) 21
Zr01 O9 2.190(7) 22_665
Zr01 O9 2.190(7) 2_665
Zr01 O003 2.193(5) .
Zr01 O003 2.193(5) 2_665
Zr01 O003 2.193(5) 20_565
Zr01 O003 2.193(5) 19_655
Zr01 Zr02 3.5105(12) 3_566
Zr01 Zr02 3.5105(12) 19_655
Zr01 Zr02 3.5105(12) 17_666
Zr01 Zr02 3.5105(12) .
Zr02 O9 2.140(3) .
Zr02 O9 2.140(3) 21
Zr02 O9 2.140(3) 6_556
Zr02 O9 2.140(3) 18_556
Zr02 O005 2.211(7) 21
Zr02 O005 2.211(7) .
Zr02 O004 2.248(6) .
Zr02 O004 2.248(6) 18_556
Zr02 Zr02 3.5399(16) 3_566
Zr02 Zr02 3.5399(16) 19_655
O003 C010 1.268(10) .
O004 C010 1.246(10) 17_666
C007 C013 1.340(14) .
C007 C011 1.412(16) .
C007 C010 1.492(12) .
C009 C009 1.366(19) 25_666
C009 C013 1.401(13) 25_666
C009 C012 1.434(16) .
C011 C012 1.324(16) .
